data_7004484
loop_
_publ_author_name
'Samantaray, Manoja K.'
'Pang, Keliang'
'Shaikh, Mobin M.'
'Ghosh, Prasenjit'

_publ_section_title
;
 Unprecedented long-range 1,7-bromination in gold complexes of
 N-(aryl)imino functionalized N-heterocyclic carbenes
;
_journal_issue 36
_journal_name_full 'Dalton Transactions'
_journal_page_first 4893
_journal_page_last 4902
_journal_paper_doi 10.1039/b807830k
_journal_year 2008
_chemical_formula_sum 'C26 H33 Au Cl N3'
_chemical_formula_weight 619.97
_chemical_name_systematic
;
?
;
_space_group_IT_number 14
_symmetry_cell_setting monoclinic
_symmetry_space_group_name_Hall '-P 2ybc'
_symmetry_space_group_name_H-M 'P 1 21/c 1'
_atom_sites_solution_hydrogens geom
_atom_sites_solution_primary direct
_atom_sites_solution_secondary difmap
_audit_creation_method SHELXL-97
_cell_angle_alpha 90.00
_cell_angle_beta 98.483(5)
_cell_angle_gamma 90.00
_cell_formula_units_Z 4
_cell_length_a 11.8445(9)
_cell_length_b 14.0535(10)
_cell_length_c 15.7440(7)
_cell_measurement_reflns_used 10532
_cell_measurement_temperature 150(2)
_cell_measurement_theta_max 32.2025
_cell_measurement_theta_min 2.9824
_cell_volume 2592.0(3)
_computing_cell_refinement 'CrysAlis RED, Oxford Diffraction Ltd.,'
_computing_data_collection 'CrysAlis CCD, Oxford Diffraction Ltd.,'
_computing_data_reduction 'CrysAlis RED, Oxford Diffraction Ltd.,'
_computing_molecular_graphics Ortep3
_computing_publication_material Shelx97
_computing_structure_refinement 'SHELXL-97 (Sheldrick, 1997)'
_computing_structure_solution 'SHELXS-97 (Sheldrick, 1997)'
_diffrn_ambient_temperature 150(2)
_diffrn_detector_area_resol_mean 15.9948
_diffrn_measured_fraction_theta_full 0.996
_diffrn_measured_fraction_theta_max 0.996
_diffrn_measurement_device_type 'OXFORD DIFFRACTION XCALIBUR-S'
_diffrn_measurement_method \w/q-scan
_diffrn_radiation_monochromator graphite
_diffrn_radiation_source 'Enhance (Mo) X-ray Source'
_diffrn_radiation_type MoK\a
_diffrn_radiation_wavelength 0.71073
_diffrn_reflns_av_R_equivalents 0.0269
_diffrn_reflns_av_sigmaI/netI 0.0298
_diffrn_reflns_limit_h_max 14
_diffrn_reflns_limit_h_min -13
_diffrn_reflns_limit_k_max 16
_diffrn_reflns_limit_k_min -16
_diffrn_reflns_limit_l_max 18
_diffrn_reflns_limit_l_min -18
_diffrn_reflns_number 14644
_diffrn_reflns_theta_full 25.00
_diffrn_reflns_theta_max 25.00
_diffrn_reflns_theta_min 2.99
_exptl_absorpt_coefficient_mu 5.796
_exptl_absorpt_correction_T_max 0.3621
_exptl_absorpt_correction_T_min 0.2230
_exptl_absorpt_correction_type multi-scan
_exptl_absorpt_process_details
;
CrysAlis RED, Oxford Diffraction Ltd.,
Version 1.171.31.5 (release 28-08-2006 CrysAlis171 .NET)
(compiled Aug 28 2006,13:05:05)
Empirical absorption correction using spherical harmonics,
implemented in SCALE3 ABSPACK scaling algorithm.
;
_exptl_crystal_colour colourless
_exptl_crystal_density_diffrn 1.589
_exptl_crystal_density_method 'not measured'
_exptl_crystal_description block
_exptl_crystal_F_000 1224
_exptl_crystal_size_max 0.37
_exptl_crystal_size_mid 0.28
_exptl_crystal_size_min 0.22
_refine_diff_density_max 1.490
_refine_diff_density_min -0.651
_refine_diff_density_rms 0.114
_refine_ls_extinction_method none
_refine_ls_goodness_of_fit_ref 1.079
_refine_ls_hydrogen_treatment riding
_refine_ls_matrix_type full
_refine_ls_number_parameters 286
_refine_ls_number_reflns 4541
_refine_ls_number_restraints 0
_refine_ls_restrained_S_all 1.079
_refine_ls_R_factor_all 0.0361
_refine_ls_R_factor_gt 0.0244
_refine_ls_shift/su_max 0.001
_refine_ls_shift/su_mean 0.000
_refine_ls_structure_factor_coef Fsqd
_refine_ls_weighting_details 'calc w=1/[\s^2^(Fo^2^)+(0.0328P)^2^+2.1226P] where P=(Fo^2^+2Fc^2^)/3'
_refine_ls_weighting_scheme calc
_refine_ls_wR_factor_gt 0.0547
_refine_ls_wR_factor_ref 0.0626
_reflns_number_gt 3678
_reflns_number_total 4541
_reflns_threshold_expression >2sigma(I)
_cod_data_source_file b807830k.txt
_cod_data_source_block 2c
_cod_depositor_comments
;
The following automatic conversions were performed:
'_symmetry_cell_setting' value 'Monoclinic' changed to 'monoclinic'
according to '/home/saulius/struct/CIF-dictionaries/cif_core.dic'
dictionary named 'cif_core.dic' version 2.4.1 from 2010-06-29.

Automatic conversion script
Id: cif_fix_enum 1527 2010-12-29 10:47:43Z saulius 
;
_cod_original_sg_symbol_H-M 'P 21/c'
_cod_database_code 7004484

loop_
_symmetry_equiv_pos_as_xyz
'x, y, z'
'-x, y+1/2, -z+1/2'
'-x, -y, -z'
'x, -y-1/2, z-1/2'

loop_
_atom_site_label
_atom_site_type_symbol
_atom_site_fract_x
_atom_site_fract_y
_atom_site_fract_z
_atom_site_U_iso_or_equiv
_atom_site_adp_type
_atom_site_occupancy
_atom_site_symmetry_multiplicity
_atom_site_calc_flag
_atom_site_refinement_flags
_atom_site_disorder_assembly
_atom_site_disorder_group
Au1 Au 0.079853(15) 0.323027(11) 0.258505(10) 0.02440(7) Uani 1 1 d . . .
Cl1 Cl 0.15350(10) 0.40927(8) 0.15720(7) 0.0317(3) Uani 1 1 d . . .
N1 N 0.0372(3) 0.2606(3) 0.4327(2) 0.0282(8) Uani 1 1 d . . .
N2 N -0.0602(3) 0.1775(2) 0.3342(2) 0.0233(8) Uani 1 1 d . . .
N3 N -0.2504(3) 0.2640(2) 0.2444(2) 0.0245(8) Uani 1 1 d . . .
C1 C 0.0152(4) 0.2495(3) 0.3466(3) 0.0273(10) Uani 1 1 d . . .
C2 C -0.0848(4) 0.1431(3) 0.4117(3) 0.0306(10) Uani 1 1 d . . .
H2 H -0.1349 0.0941 0.4197 0.037 Uiso 1 1 calc R . .
C3 C -0.0221(4) 0.1944(3) 0.4730(3) 0.0316(11) Uani 1 1 d . . .
H3 H -0.0192 0.1868 0.5320 0.038 Uiso 1 1 calc R . .
C4 C 0.1230(4) 0.3277(3) 0.4761(3) 0.0351(11) Uani 1 1 d . . .
H4 H 0.1339 0.3783 0.4353 0.042 Uiso 1 1 calc R . .
C5 C 0.2355(5) 0.2761(4) 0.4991(3) 0.0488(14) Uani 1 1 d . . .
H5A H 0.2256 0.2234 0.5361 0.073 Uiso 1 1 calc R . .
H5B H 0.2914 0.3191 0.5281 0.073 Uiso 1 1 calc R . .
H5C H 0.2608 0.2531 0.4477 0.073 Uiso 1 1 calc R . .
C6 C 0.0805(6) 0.3730(5) 0.5521(4) 0.0665(19) Uani 1 1 d . . .
H6A H 0.0061 0.3996 0.5344 0.100 Uiso 1 1 calc R . .
H6B H 0.1322 0.4224 0.5749 0.100 Uiso 1 1 calc R . .
H6C H 0.0761 0.3257 0.5955 0.100 Uiso 1 1 calc R . .
C7 C -0.1102(4) 0.1420(3) 0.2510(3) 0.0248(10) Uani 1 1 d . . .
H7A H -0.1289 0.0754 0.2573 0.030 Uiso 1 1 calc R . .
H7B H -0.0527 0.1451 0.2131 0.030 Uiso 1 1 calc R . .
C8 C -0.2144(4) 0.1915(3) 0.2082(2) 0.0207(9) Uani 1 1 d . . .
C9 C -0.2613(4) 0.1489(3) 0.1238(3) 0.0234(9) Uani 1 1 d . . .
C10 C -0.3019(4) 0.0562(3) 0.1201(3) 0.0372(12) Uani 1 1 d . . .
H10 H -0.3021 0.0213 0.1702 0.045 Uiso 1 1 calc R . .
C11 C -0.3424(5) 0.0158(4) 0.0409(4) 0.0473(14) Uani 1 1 d . . .
H11 H -0.3735 -0.0451 0.0384 0.057 Uiso 1 1 calc R . .
C12 C -0.3368(5) 0.0651(4) -0.0336(3) 0.0501(15) Uani 1 1 d . . .
H12 H -0.3624 0.0368 -0.0863 0.060 Uiso 1 1 calc R . .
C13 C -0.2941(5) 0.1554(4) -0.0311(3) 0.0451(14) Uani 1 1 d . . .
H13 H -0.2887 0.1881 -0.0817 0.054 Uiso 1 1 calc R . .
C14 C -0.2587(4) 0.1979(3) 0.0483(3) 0.0350(11) Uani 1 1 d . . .
H14 H -0.2328 0.2605 0.0504 0.042 Uiso 1 1 calc R . .
C15 C -0.3476(4) 0.3164(3) 0.2018(3) 0.0221(9) Uani 1 1 d . . .
C16 C -0.3264(4) 0.3994(3) 0.1575(3) 0.0238(9) Uani 1 1 d . . .
C17 C -0.2049(4) 0.4346(3) 0.1591(3) 0.0276(10) Uani 1 1 d . . .
H17 H -0.1563 0.3787 0.1556 0.033 Uiso 1 1 calc R . .
C18 C -0.1643(4) 0.4839(4) 0.2448(3) 0.0409(12) Uani 1 1 d . . .
H18A H -0.2140 0.5362 0.2521 0.061 Uiso 1 1 calc R . .
H18B H -0.0880 0.5071 0.2452 0.061 Uiso 1 1 calc R . .
H18C H -0.1653 0.4393 0.2908 0.061 Uiso 1 1 calc R . .
C19 C -0.1899(5) 0.5000(4) 0.0835(4) 0.0498(14) Uani 1 1 d . . .
H19A H -0.2259 0.4718 0.0309 0.075 Uiso 1 1 calc R . .
H19B H -0.1100 0.5085 0.0811 0.075 Uiso 1 1 calc R . .
H19C H -0.2242 0.5607 0.0913 0.075 Uiso 1 1 calc R . .
C20 C -0.4199(4) 0.4494(3) 0.1171(3) 0.0315(11) Uani 1 1 d . . .
H20 H -0.4085 0.5030 0.0848 0.038 Uiso 1 1 calc R . .
C21 C -0.5298(4) 0.4209(4) 0.1237(3) 0.0404(12) Uani 1 1 d . . .
H21 H -0.5914 0.4554 0.0959 0.048 Uiso 1 1 calc R . .
C22 C -0.5488(4) 0.3422(3) 0.1711(3) 0.0342(11) Uani 1 1 d . . .
H22 H -0.6231 0.3254 0.1771 0.041 Uiso 1 1 calc R . .
C23 C -0.4586(4) 0.2875(3) 0.2100(3) 0.0286(10) Uani 1 1 d . . .
C24 C -0.4848(4) 0.2002(3) 0.2611(3) 0.0337(11) Uani 1 1 d . . .
H24 H -0.4122 0.1709 0.2856 0.040 Uiso 1 1 calc R . .
C25 C -0.5533(5) 0.1275(4) 0.2037(3) 0.0419(13) Uani 1 1 d . . .
H25A H -0.6289 0.1516 0.1856 0.063 Uiso 1 1 calc R . .
H25B H -0.5577 0.0693 0.2350 0.063 Uiso 1 1 calc R . .
H25C H -0.5167 0.1157 0.1543 0.063 Uiso 1 1 calc R . .
C26 C -0.5492(5) 0.2279(4) 0.3355(3) 0.0520(15) Uani 1 1 d . . .
H26A H -0.6223 0.2541 0.3127 0.078 Uiso 1 1 calc R . .
H26B H -0.5058 0.2744 0.3711 0.078 Uiso 1 1 calc R . .
H26C H -0.5598 0.1724 0.3690 0.078 Uiso 1 1 calc R . .

loop_
_atom_site_aniso_label
_atom_site_aniso_U_11
_atom_site_aniso_U_22
_atom_site_aniso_U_33
_atom_site_aniso_U_23
_atom_site_aniso_U_13
_atom_site_aniso_U_12
Au1 0.02376(11) 0.02682(10) 0.02182(10) -0.00009(7) 0.00073(6) 0.00007(8)
Cl1 0.0350(7) 0.0313(6) 0.0302(6) 0.0014(5) 0.0092(5) -0.0001(5)
N1 0.030(2) 0.032(2) 0.021(2) 0.0007(16) -0.0010(15) -0.0014(17)
N2 0.022(2) 0.0269(18) 0.0193(18) 0.0040(15) -0.0012(14) 0.0033(16)
N3 0.020(2) 0.028(2) 0.025(2) -0.0004(15) 0.0010(14) -0.0002(16)
C1 0.025(3) 0.028(2) 0.027(2) 0.0002(19) -0.0020(18) 0.001(2)
C2 0.031(3) 0.030(2) 0.030(3) 0.0046(19) 0.005(2) -0.002(2)
C3 0.033(3) 0.041(3) 0.020(2) 0.0040(19) 0.0013(19) 0.002(2)
C4 0.042(3) 0.035(3) 0.027(3) -0.004(2) -0.001(2) -0.013(2)
C5 0.039(3) 0.055(3) 0.049(3) 0.010(3) -0.007(2) -0.018(3)
C6 0.079(5) 0.067(4) 0.056(4) -0.031(3) 0.020(3) -0.019(4)
C7 0.029(3) 0.020(2) 0.025(2) -0.0049(17) 0.0035(18) 0.0066(19)
C8 0.019(2) 0.025(2) 0.018(2) -0.0017(17) 0.0039(16) -0.0045(18)
C9 0.020(2) 0.028(2) 0.021(2) -0.0052(17) -0.0014(17) 0.0005(18)
C10 0.035(3) 0.030(3) 0.046(3) -0.005(2) 0.002(2) 0.001(2)
C11 0.044(3) 0.032(3) 0.062(4) -0.024(3) -0.005(3) -0.004(2)
C12 0.050(4) 0.057(4) 0.038(3) -0.024(3) -0.012(2) 0.010(3)
C13 0.050(4) 0.060(4) 0.022(3) -0.004(2) -0.006(2) 0.006(3)
C14 0.037(3) 0.035(3) 0.030(3) 0.001(2) -0.001(2) 0.000(2)
C15 0.018(2) 0.027(2) 0.020(2) -0.0053(17) -0.0017(16) 0.0035(19)
C16 0.024(2) 0.023(2) 0.025(2) -0.0072(18) 0.0042(17) 0.0018(19)
C17 0.028(3) 0.021(2) 0.034(3) -0.0031(18) 0.0085(19) -0.0002(19)
C18 0.021(3) 0.038(3) 0.063(4) -0.009(2) 0.007(2) -0.006(2)
C19 0.045(4) 0.045(3) 0.063(4) 0.011(3) 0.018(3) -0.001(3)
C20 0.034(3) 0.026(2) 0.034(3) 0.0035(19) 0.003(2) 0.004(2)
C21 0.029(3) 0.041(3) 0.048(3) 0.000(2) -0.007(2) 0.008(2)
C22 0.018(3) 0.040(3) 0.043(3) -0.002(2) -0.0018(19) 0.002(2)
C23 0.025(3) 0.032(2) 0.027(2) -0.0056(19) -0.0025(18) -0.001(2)
C24 0.029(3) 0.042(3) 0.031(3) 0.003(2) 0.005(2) -0.008(2)
C25 0.042(3) 0.041(3) 0.042(3) 0.001(2) 0.006(2) -0.009(3)
C26 0.054(4) 0.062(4) 0.042(3) -0.003(3) 0.014(3) -0.018(3)

loop_
_atom_type_symbol
_atom_type_description
_atom_type_scat_dispersion_real
_atom_type_scat_dispersion_imag
_atom_type_scat_source
C C 0.0033 0.0016 'International Tables Vol C Tables 4.2.6.8 and 6.1.1.4'
H H 0.0000 0.0000 'International Tables Vol C Tables 4.2.6.8 and 6.1.1.4'
N N 0.0061 0.0033 'International Tables Vol C Tables 4.2.6.8 and 6.1.1.4'
Cl Cl 0.1484 0.1585 'International Tables Vol C Tables 4.2.6.8 and 6.1.1.4'
Au Au -2.0133 8.8022 'International Tables Vol C Tables 4.2.6.8 and 6.1.1.4'

loop_
_geom_angle_atom_site_label_1
_geom_angle_atom_site_label_2
_geom_angle_atom_site_label_3
_geom_angle
_geom_angle_site_symmetry_1
_geom_angle_site_symmetry_3
_geom_angle_publ_flag
C1 Au1 Cl1 179.42(13) . . ?
C1 N1 C3 110.4(4) . . ?
C1 N1 C4 123.7(4) . . ?
C3 N1 C4 125.5(4) . . ?
C1 N2 C2 110.9(4) . . ?
C1 N2 C7 124.5(4) . . ?
C2 N2 C7 124.6(4) . . ?
C8 N3 C15 119.8(3) . . ?
N2 C1 N1 104.9(4) . . ?
N2 C1 Au1 127.7(3) . . ?
N1 C1 Au1 127.4(3) . . ?
C3 C2 N2 106.4(4) . . ?
C3 C2 H2 126.8 . . ?
N2 C2 H2 126.8 . . ?
C2 C3 N1 107.4(4) . . ?
C2 C3 H3 126.3 . . ?
N1 C3 H3 126.3 . . ?
N1 C4 C6 110.5(4) . . ?
N1 C4 C5 109.0(4) . . ?
C6 C4 C5 113.5(5) . . ?
N1 C4 H4 107.9 . . ?
C6 C4 H4 107.9 . . ?
C5 C4 H4 107.9 . . ?
C4 C5 H5A 109.5 . . ?
C4 C5 H5B 109.5 . . ?
H5A C5 H5B 109.5 . . ?
C4 C5 H5C 109.5 . . ?
H5A C5 H5C 109.5 . . ?
H5B C5 H5C 109.5 . . ?
C4 C6 H6A 109.5 . . ?
C4 C6 H6B 109.5 . . ?
H6A C6 H6B 109.5 . . ?
C4 C6 H6C 109.5 . . ?
H6A C6 H6C 109.5 . . ?
H6B C6 H6C 109.5 . . ?
N2 C7 C8 116.8(3) . . ?
N2 C7 H7A 108.1 . . ?
C8 C7 H7A 108.1 . . ?
N2 C7 H7B 108.1 . . ?
C8 C7 H7B 108.1 . . ?
H7A C7 H7B 107.3 . . ?
N3 C8 C9 128.1(4) . . ?
N3 C8 C7 118.8(4) . . ?
C9 C8 C7 113.0(3) . . ?
C14 C9 C10 119.0(4) . . ?
C14 C9 C8 121.1(4) . . ?
C10 C9 C8 119.8(4) . . ?
C9 C10 C11 119.5(5) . . ?
C9 C10 H10 120.2 . . ?
C11 C10 H10 120.2 . . ?
C12 C11 C10 120.5(5) . . ?
C12 C11 H11 119.8 . . ?
C10 C11 H11 119.8 . . ?
C13 C12 C11 120.5(5) . . ?
C13 C12 H12 119.7 . . ?
C11 C12 H12 119.7 . . ?
C12 C13 C14 119.1(5) . . ?
C12 C13 H13 120.4 . . ?
C14 C13 H13 120.4 . . ?
C9 C14 C13 121.1(5) . . ?
C9 C14 H14 119.4 . . ?
C13 C14 H14 119.4 . . ?
C23 C15 C16 121.8(4) . . ?
C23 C15 N3 120.3(4) . . ?
C16 C15 N3 117.7(4) . . ?
C20 C16 C15 117.5(4) . . ?
C20 C16 C17 122.3(4) . . ?
C15 C16 C17 120.1(4) . . ?
C16 C17 C18 109.7(4) . . ?
C16 C17 C19 113.6(4) . . ?
C18 C17 C19 110.8(4) . . ?
C16 C17 H17 107.5 . . ?
C18 C17 H17 107.5 . . ?
C19 C17 H17 107.5 . . ?
C17 C18 H18A 109.5 . . ?
C17 C18 H18B 109.5 . . ?
H18A C18 H18B 109.5 . . ?
C17 C18 H18C 109.5 . . ?
H18A C18 H18C 109.5 . . ?
H18B C18 H18C 109.5 . . ?
C17 C19 H19A 109.5 . . ?
C17 C19 H19B 109.5 . . ?
H19A C19 H19B 109.5 . . ?
C17 C19 H19C 109.5 . . ?
H19A C19 H19C 109.5 . . ?
H19B C19 H19C 109.5 . . ?
C21 C20 C16 121.2(4) . . ?
C21 C20 H20 119.4 . . ?
C16 C20 H20 119.4 . . ?
C22 C21 C20 120.5(5) . . ?
C22 C21 H21 119.8 . . ?
C20 C21 H21 119.8 . . ?
C21 C22 C23 120.7(5) . . ?
C21 C22 H22 119.6 . . ?
C23 C22 H22 119.6 . . ?
C22 C23 C15 118.2(4) . . ?
C22 C23 C24 118.5(4) . . ?
C15 C23 C24 123.3(4) . . ?
C25 C24 C23 111.2(4) . . ?
C25 C24 C26 109.9(4) . . ?
C23 C24 C26 111.2(4) . . ?
C25 C24 H24 108.2 . . ?
C23 C24 H24 108.2 . . ?
C26 C24 H24 108.2 . . ?
C24 C25 H25A 109.5 . . ?
C24 C25 H25B 109.5 . . ?
H25A C25 H25B 109.5 . . ?
C24 C25 H25C 109.5 . . ?
H25A C25 H25C 109.5 . . ?
H25B C25 H25C 109.5 . . ?
C24 C26 H26A 109.5 . . ?
C24 C26 H26B 109.5 . . ?
H26A C26 H26B 109.5 . . ?
C24 C26 H26C 109.5 . . ?
H26A C26 H26C 109.5 . . ?
H26B C26 H26C 109.5 . . ?

loop_
_geom_bond_atom_site_label_1
_geom_bond_atom_site_label_2
_geom_bond_distance
_geom_bond_site_symmetry_2
_geom_bond_publ_flag
Au1 C1 1.972(4) . ?
Au1 Cl1 2.2769(11) . ?
N1 C1 1.352(5) . ?
N1 C3 1.376(6) . ?
N1 C4 1.477(6) . ?
N2 C1 1.345(5) . ?
N2 C2 1.384(6) . ?
N2 C7 1.444(5) . ?
N3 C8 1.271(5) . ?
N3 C15 1.445(5) . ?
C2 C3 1.338(7) . ?
C2 H2 0.9300 . ?
C3 H3 0.9300 . ?
C4 C6 1.505(7) . ?
C4 C5 1.513(7) . ?
C4 H4 0.9800 . ?
C5 H5A 0.9600 . ?
C5 H5B 0.9600 . ?
C5 H5C 0.9600 . ?
C6 H6A 0.9600 . ?
C6 H6B 0.9600 . ?
C6 H6C 0.9600 . ?
C7 C8 1.489(6) . ?
C7 H7A 0.9700 . ?
C7 H7B 0.9700 . ?
C8 C9 1.489(5) . ?
C9 C14 1.377(6) . ?
C9 C10 1.388(6) . ?
C10 C11 1.388(7) . ?
C10 H10 0.9300 . ?
C11 C12 1.373(8) . ?
C11 H11 0.9300 . ?
C12 C13 1.365(8) . ?
C12 H12 0.9300 . ?
C13 C14 1.393(7) . ?
C13 H13 0.9300 . ?
C14 H14 0.9300 . ?
C15 C23 1.399(6) . ?
C15 C16 1.402(6) . ?
C16 C20 1.384(6) . ?
C16 C17 1.519(6) . ?
C17 C18 1.529(6) . ?
C17 C19 1.534(6) . ?
C17 H17 0.9800 . ?
C18 H18A 0.9600 . ?
C18 H18B 0.9600 . ?
C18 H18C 0.9600 . ?
C19 H19A 0.9600 . ?
C19 H19B 0.9600 . ?
C19 H19C 0.9600 . ?
C20 C21 1.380(7) . ?
C20 H20 0.9300 . ?
C21 C22 1.371(7) . ?
C21 H21 0.9300 . ?
C22 C23 1.384(6) . ?
C22 H22 0.9300 . ?
C23 C24 1.523(6) . ?
C24 C25 1.517(7) . ?
C24 C26 1.539(7) . ?
C24 H24 0.9800 . ?
C25 H25A 0.9600 . ?
C25 H25B 0.9600 . ?
C25 H25C 0.9600 . ?
C26 H26A 0.9600 . ?
C26 H26B 0.9600 . ?
C26 H26C 0.9600 . ?

loop_
_geom_torsion_atom_site_label_1
_geom_torsion_atom_site_label_2
_geom_torsion_atom_site_label_3
_geom_torsion_atom_site_label_4
_geom_torsion
_geom_torsion_site_symmetry_1
_geom_torsion_site_symmetry_2
_geom_torsion_site_symmetry_3
_geom_torsion_site_symmetry_4
_geom_torsion_publ_flag
C2 N2 C1 N1 -0.5(5) . . . . ?
C7 N2 C1 N1 178.6(4) . . . . ?
C2 N2 C1 Au1 179.5(3) . . . . ?
C7 N2 C1 Au1 -1.4(6) . . . . ?
C3 N1 C1 N2 1.5(5) . . . . ?
C4 N1 C1 N2 175.2(4) . . . . ?
C3 N1 C1 Au1 -178.6(3) . . . . ?
C4 N1 C1 Au1 -4.8(6) . . . . ?
Cl1 Au1 C1 N2 112(13) . . . . ?
Cl1 Au1 C1 N1 -68(14) . . . . ?
C1 N2 C2 C3 -0.7(5) . . . . ?
C7 N2 C2 C3 -179.7(4) . . . . ?
N2 C2 C3 N1 1.5(5) . . . . ?
C1 N1 C3 C2 -1.9(5) . . . . ?
C4 N1 C3 C2 -175.5(4) . . . . ?
C1 N1 C4 C6 142.0(5) . . . . ?
C3 N1 C4 C6 -45.2(6) . . . . ?
C1 N1 C4 C5 -92.6(5) . . . . ?
C3 N1 C4 C5 80.2(6) . . . . ?
C1 N2 C7 C8 -85.9(5) . . . . ?
C2 N2 C7 C8 93.0(5) . . . . ?
C15 N3 C8 C9 -0.9(6) . . . . ?
C15 N3 C8 C7 176.6(4) . . . . ?
N2 C7 C8 N3 3.3(6) . . . . ?
N2 C7 C8 C9 -178.8(4) . . . . ?
N3 C8 C9 C14 65.3(6) . . . . ?
C7 C8 C9 C14 -112.3(5) . . . . ?
N3 C8 C9 C10 -118.7(5) . . . . ?
C7 C8 C9 C10 63.6(5) . . . . ?
C14 C9 C10 C11 -2.0(7) . . . . ?
C8 C9 C10 C11 -178.1(4) . . . . ?
C9 C10 C11 C12 3.5(8) . . . . ?
C10 C11 C12 C13 -1.6(8) . . . . ?
C11 C12 C13 C14 -1.6(8) . . . . ?
C10 C9 C14 C13 -1.2(7) . . . . ?
C8 C9 C14 C13 174.8(4) . . . . ?
C12 C13 C14 C9 3.0(8) . . . . ?
C8 N3 C15 C23 85.3(5) . . . . ?
C8 N3 C15 C16 -98.7(5) . . . . ?
C23 C15 C16 C20 -3.9(6) . . . . ?
N3 C15 C16 C20 -179.8(4) . . . . ?
C23 C15 C16 C17 172.7(4) . . . . ?
N3 C15 C16 C17 -3.2(5) . . . . ?
C20 C16 C17 C18 98.9(5) . . . . ?
C15 C16 C17 C18 -77.6(5) . . . . ?
C20 C16 C17 C19 -25.7(6) . . . . ?
C15 C16 C17 C19 157.8(4) . . . . ?
C15 C16 C20 C21 3.1(6) . . . . ?
C17 C16 C20 C21 -173.5(4) . . . . ?
C16 C20 C21 C22 0.2(7) . . . . ?
C20 C21 C22 C23 -2.8(8) . . . . ?
C21 C22 C23 C15 1.9(7) . . . . ?
C21 C22 C23 C24 -179.4(4) . . . . ?
C16 C15 C23 C22 1.5(6) . . . . ?
N3 C15 C23 C22 177.3(4) . . . . ?
C16 C15 C23 C24 -177.2(4) . . . . ?
N3 C15 C23 C24 -1.4(6) . . . . ?
C22 C23 C24 C25 63.0(6) . . . . ?
C15 C23 C24 C25 -118.3(5) . . . . ?
C22 C23 C24 C26 -59.8(6) . . . . ?
C15 C23 C24 C26 118.9(5) . . . . ?

loop_
_cod_related_entry_id
_cod_related_entry_database
_cod_related_entry_code
1 ChemSpider 30652673
